data_3500055
loop_
_publ_author_name
'Armel Le Bail'

_publ_section_title
;
 A 1995 neutron/X-ray study of Li3Mg2NbO6 stopped because of Mather et
 al., J. Mater Chem. 1995, 5, 1177-1182
;
_journal_name_full 'Personal communication to COD'
_journal_year 2016
_chemical_compound_source
;
Solid state synthesis
traces of MgO as impurity
;
_chemical_formula_sum 'Li3 Mg2 Nb O6'
_chemical_formula_weight 258.336
_space_group_IT_number 70
_symmetry_cell_setting orthorhombic
_symmetry_Int_Tables_number 70
_symmetry_space_group_name_Hall '-F 2uv 2vw'
_symmetry_space_group_name_H-M 'F d d d :2'
_cell_angle_alpha 90.00000
_cell_angle_beta 90.00000
_cell_angle_gamma 90.00000
_cell_formula_units_Z 8
_cell_length_a 8.55816(12)
_cell_length_b 5.90289(9)
_cell_length_c 17.7437(3)
_cell_measurement_temperature 295
_cell_volume 896.37(2)
_computing_structure_refinement FULLPROF
_diffrn_ambient_temperature 295
_diffrn_radiation_monochromator graphite
_diffrn_radiation_probe x-ray
_diffrn_radiation_type CuK\a
_diffrn_radiation_wavelength 1.54184
_exptl_absorpt_coefficient_mu 24.473
_exptl_crystal_density_diffrn 3.838
_exptl_crystal_F_000 979
_geom_special_details
;
 Bond distances, angles etc. have been calculated using the
 rounded fractional coordinates. All su's are estimated
 from the variances of the (full) variance-covariance matrix.
 The cell esds are taken into account in the estimation of
 distances, angles and torsion angles
;
_pd_meas_2theta_range_inc 0.020000
_pd_meas_2theta_range_max 130.00000
_pd_meas_2theta_range_min 5.00000
_pd_meas_number_of_points 6251
_pd_proc_2theta_range_inc 0.020000
_pd_proc_2theta_range_max 129.8149
_pd_proc_2theta_range_min 4.8149
_pd_proc_ls_prof_R_factor 7.5043
_pd_proc_ls_prof_wR_expected 3.0030
_pd_proc_ls_prof_wR_factor 10.5461
_pd_proc_wavelength 1.540560
_refine_ls_number_parameters 69
_refine_ls_number_reflns 396
_refine_ls_number_restraints 0
_refine_ls_R_I_factor 3.6603
_cod_data_source_file Li3Mg2NbO6-RX.cif
_cod_data_source_block Li3Mg2NbO6-RX
_cod_original_cell_volume 896.38(2)
_cod_original_sg_symbol_H-M 'F d d d'
_cod_database_code 3500055
_pd_proc_ls_prof_cr_factor 11.8651
_pd_proc_ls_prof_cwr_factor 14.4032
_pd_proc_ls_prof_cwr_expected 4.1013
_pd_proc_ls_prof_chi2 12.3334
_pd_proc_ls_prof_echi2 14.1791

loop_
_publ_manuscript_incl_extra_item
_publ_manuscript_incl_extra_info
_publ_manuscript_incl_extra_defn
'_pd_proc_ls_prof_cR_factor' 'Prof. R-factor CORRECTED for background' no
'_pd_proc_ls_prof_cwR_factor' 'wProf.R-factor CORRECTED for background' no
'_pd_proc_ls_prof_cwR_expected' 'wProf.Expected CORRECTED for background' no
'_pd_proc_ls_prof_chi2' 'Chi-square for all considered points' no
'_pd_proc_ls_prof_echi2' 'Chi-2 for points with Bragg contribution' no

loop_
_symmetry_equiv_pos_as_xyz
x,y,z
x,-y+1/4,-z+1/4
-x+1/4,y,-z+1/4
-x+1/4,-y+1/4,z
-x,-y,-z
-x,y+3/4,z+3/4
x+3/4,-y,z+3/4
x+3/4,y+3/4,-z
x+1/2,y+1/2,z
x+1/2,-y+3/4,-z+1/4
-x+3/4,y+1/2,-z+1/4
-x+3/4,-y+3/4,z
-x+1/2,-y+1/2,-z
-x+1/2,y+1/4,z+3/4
x+1/4,-y+1/2,z+3/4
x+1/4,y+1/4,-z
x+1/2,y,z+1/2
x+1/2,-y+1/4,-z+3/4
-x+3/4,y,-z+3/4
-x+3/4,-y+1/4,z+1/2
-x+1/2,-y,-z+1/2
-x+1/2,y+3/4,z+1/4
x+1/4,-y,z+1/4
x+1/4,y+3/4,-z+1/2
x,y+1/2,z+1/2
x,-y+3/4,-z+3/4
-x+1/4,y+1/2,-z+3/4
-x+1/4,-y+3/4,z+1/2
-x,-y+1/2,-z+1/2
-x,y+1/4,z+1/4
x+3/4,-y+1/2,z+1/4
x+3/4,y+1/4,-z+1/2

loop_
_atom_site_label
_atom_site_type_symbol
_atom_site_thermal_displace_type
_atom_site_fract_x
_atom_site_fract_y
_atom_site_fract_z
_atom_site_occupancy
_atom_site_U_iso_or_equiv
_atom_site_calc_flag
_atom_site_refinement_flags
_atom_site_disorder_assembly
_atom_site_disorder_group
Nb Nb Uiso 0.12500 0.12500 0.12500 1.000 0.0146(3) . . . .
Mg3 Mg Uiso 0.12500 0.12500 0.7882(2) 0.594(6) 0.0143(9) . . . .
O1 O Uiso 0.1300(3) 0.3659(4) 0.20547(18) 1.000 0.0137(6) . . . .
O2 O Uiso 0.3912(4) 0.62500 0.12500 1.000 0.0137(6) . . . .
Mg1 Mg Uiso 0.12500 0.12500 0.9569(3) 0.292(4) 0.0143(9) . . . .
Mg2 Mg Uiso 0.12500 0.62500 0.12500 0.269(7) 0.0143(9) . . . .
Li1 Li Uiso 0.12500 0.12500 0.9569(3) 0.710(4) 0.0143(9) . . . .
Li2 Li Uiso 0.12500 0.62500 0.12500 0.731(7) 0.0143(9) . . . .
Li3 Li Uiso 0.12500 0.12500 0.7882(2) 0.408(6) 0.0143(9) . . . .

loop_
_atom_type_symbol
_atom_type_scat_Cromer_Mann_a1
_atom_type_scat_Cromer_Mann_b1
_atom_type_scat_Cromer_Mann_a2
_atom_type_scat_Cromer_Mann_b2
_atom_type_scat_Cromer_Mann_a3
_atom_type_scat_Cromer_Mann_b3
_atom_type_scat_Cromer_Mann_a4
_atom_type_scat_Cromer_Mann_b4
_atom_type_scat_Cromer_Mann_c
_atom_type_scat_dispersion_real
_atom_type_scat_dispersion_imag
_atom_type_scat_source
Li 1.12820 3.95460 0.75080 1.05240 0.61750 85.39050 0.46530 168.26100 0.03770 0.00100 0.00000 International_Tables_for_Crystallography_Vol.C(1991)_Tables_6.1.1.4_and_6.1.1.5
Mg 5.42040 2.82750 2.17350 79.26110 1.22690 0.38080 2.30730 7.19370 0.85840 0.16500 0.17700 International_Tables_for_Crystallography_Vol.C(1991)_Tables_6.1.1.4_and_6.1.1.5
Nb 17.61420 1.18865 12.01440 11.76600 4.04183 0.20479 3.53346 69.79570 3.75591 -0.24800 2.48200 International_Tables_for_Crystallography_Vol.C(1991)_Tables_6.1.1.4_and_6.1.1.5
O 3.04850 13.27710 2.28680 5.70110 1.54630 0.32390 0.86700 32.90890 0.25080 0.04700 0.03200 International_Tables_for_Crystallography_Vol.C(1991)_Tables_6.1.1.4_and_6.1.1.5

loop_
_geom_angle_atom_site_label_1
_geom_angle_atom_site_label_2
_geom_angle_atom_site_label_3
_geom_angle
_geom_angle_site_symmetry_1
_geom_angle_site_symmetry_2
_geom_angle_site_symmetry_3
_geom_angle_publ_flag
O1 Nb O1 89.79(11) . . 2_555 yes
O1 Nb O1 177.57(10) . . 3_555 yes
O1 Nb O1 90.26(11) . . 4_555 yes
O1 Nb O2 91.22(7) . . 25_445 yes
O1 Nb O2 88.78(7) . . 26_555 yes
O1 Nb O1 90.26(11) 2_555 . 3_555 yes
O1 Nb O1 177.57(10) 2_555 . 4_555 yes
O1 Nb O2 88.78(7) 2_555 . 25_445 yes
O1 Nb O2 91.22(7) 2_555 . 26_555 yes
O1 Nb O1 89.79(11) 3_555 . 4_555 yes
O1 Nb O2 91.22(7) 3_555 . 25_445 yes
O1 Nb O2 88.78(7) 3_555 . 26_555 yes
O1 Nb O2 88.78(7) 4_555 . 25_445 yes
O1 Nb O2 91.22(7) 4_555 . 26_555 yes
O2 Nb O2 180.00 25_445 . 26_555 yes
O2 Mg1 O2 91.1(2) 6_446 . 29_556 yes
O1 Mg1 O2 174.18(15) 4_556 . 29_556 yes
O1 Mg1 O2 174.18(15) 3_556 . 6_446 yes
O1 Mg1 O2 92.19(8) 3_556 . 29_556 yes
O1 Mg1 O1 84.9(2) 3_556 . 4_556 yes
O1 Mg1 O2 92.19(8) 4_556 . 6_446 yes
O1 Mg2 O1 177.66(10) . . 3_565 yes
O1 Mg2 O1 86.09(11) . . 4_555 yes
O1 Mg2 O1 93.96(11) . . 2_565 yes
O1 Mg2 O1 177.66(10) 2_565 . 4_555 yes
O1 Mg2 O1 93.96(11) 3_565 . 4_555 yes
O1 Mg2 O1 86.09(11) 2_565 . 3_565 yes
O1 Mg3 O1 92.37(18) 9_545 . 10_555 yes
O1 Mg3 O1 92.02(12) 9_545 . 29_556 yes
O1 Mg3 O2 83.05(14) 29_556 . 6_446 yes
O2 Mg3 O2 87.80(13) 6_446 . 29_556 yes
O1 Mg3 O2 92.52(14) 6_446 . 6_446 yes
O1 Mg3 O1 92.22(12) 6_446 . 9_545 yes
O1 Mg3 O1 92.02(12) 6_446 . 10_555 yes
O1 Mg3 O1 173.9(2) 6_446 . 29_556 yes
O1 Mg3 O2 83.05(14) 6_446 . 29_556 yes
O1 Mg3 O2 174.57(12) 9_545 . 6_446 yes
O1 Mg3 O2 90.12(8) 10_555 . 6_446 yes
O1 Mg3 O2 90.12(8) 9_545 . 29_556 yes
O1 Mg3 O1 92.22(12) 10_555 . 29_556 yes
O1 Mg3 O2 174.57(12) 10_555 . 29_556 yes
O1 Mg3 O2 92.52(14) 29_556 . 29_556 yes
Nb O1 Mg1 92.65(14) . . 3_556 yes
Nb O1 Mg3 177.30(15) . . 9_554 yes
Nb O1 Mg2 91.83(13) . . . yes
Nb O1 Mg3 94.42(13) . . 29_556 yes
Mg3 O1 Mg3 87.98(12) 9_554 . 29_556 yes
Nb O2 Mg1 93.83(9) 25_555 . 29_556 yes
Mg1 O2 Mg1 172.34(19) 23_554 . 29_556 yes
Nb O2 Mg3 93.72(9) 25_555 . 29_556 yes
Nb O2 Mg3 93.72(9) 25_555 . 23_554 yes
Mg3 O2 Mg3 172.56(18) 23_554 . 29_556 yes
Nb O2 Mg1 93.83(9) 25_555 . 23_554 yes

loop_
_geom_bond_atom_site_label_1
_geom_bond_atom_site_label_2
_geom_bond_distance
_geom_bond_site_symmetry_1
_geom_bond_site_symmetry_2
_geom_bond_publ_flag
Nb O1 2.016(3) . . yes
Nb O1 2.016(3) . 2_555 yes
Nb O1 2.016(3) . 3_555 yes
Nb O1 2.016(3) . 4_555 yes
Nb O2 2.001(3) . 25_445 yes
Nb O2 2.001(3) . 26_555 yes
Mg1 O1 2.108(5) . 4_556 yes
Mg1 O2 2.076(4) . 6_446 yes
Mg1 O2 2.076(4) . 29_556 yes
Mg1 O1 2.108(5) . 3_556 yes
Mg2 O1 2.093(3) . 2_565 yes
Mg2 O1 2.093(3) . 3_565 yes
Mg2 O1 2.093(3) . . yes
Mg2 O1 2.093(3) . 4_555 yes
Mg3 O2 2.138(3) . 6_446 yes
Mg3 O1 2.120(4) . 9_545 yes
Mg3 O1 2.100(3) . 6_446 yes
Mg3 O1 2.100(3) . 29_556 yes
Mg3 O2 2.138(3) . 29_556 yes
Mg3 O1 2.120(4) . 10_555 yes
